data_1512389
loop_
_publ_author_name
'Tan, Darlene Q.'
'Younai, Ashkaan'
'Pattawong, Ommidala'
'Fettinger, James C.'
'Cheong, Paul Ha-Yeon'
'Shaw, Jared T.'

_publ_section_title
;
 Stereoselective Synthesis of \g-Lactams from Imines and Cyanosuccinic
 Anhydrides.
;
_journal_issue 19
_journal_name_full 'Organic letters'
_journal_page_first 5126
_journal_page_last 5129
_journal_paper_doi 10.1021/ol402554n
_journal_volume 15
_journal_year 2013
_chemical_formula_moiety 'C21 H19 Cl N2 O3'
_chemical_formula_sum 'C21 H19 Cl N2 O3'
_chemical_formula_weight 382.83
_chemical_name_systematic
; 
 ? 
;
_space_group_IT_number 2
_symmetry_cell_setting triclinic
_symmetry_space_group_name_Hall '-P 1'
_symmetry_space_group_name_H-M 'P -1'
_atom_sites_solution_hydrogens geom
_atom_sites_solution_primary direct
_atom_sites_solution_secondary difmap
_audit_creation_method SHELXL-97
_cell_angle_alpha 74.152(3)
_cell_angle_beta 87.885(4)
_cell_angle_gamma 70.465(9)
_cell_formula_units_Z 2
_cell_length_a 7.3690(4)
_cell_length_b 9.0521(7)
_cell_length_c 15.6231(11)
_cell_measurement_reflns_used 9987
_cell_measurement_temperature 90(2)
_cell_measurement_theta_max 71.57
_cell_measurement_theta_min 2.95
_cell_volume 943.11(13)
_computing_cell_refinement 'SAINT (7.68A) (Bruker, 2009)'
_computing_data_collection 'Apex2 (2010-11.3) (Bruker, 2010)'
_computing_data_reduction 'SAINT (7.68A) (Bruker, 2009)'
_computing_molecular_graphics 'Bruker SHELXTL'
_computing_publication_material 'Bruker SHELXTL'
_computing_structure_refinement 'SHELXL-97 (Sheldrick, 2008)'
_computing_structure_solution 'SHELXS-97 (Sheldrick, 2008)'
_diffrn_ambient_temperature 90(2)
_diffrn_measured_fraction_theta_full 0.951
_diffrn_measured_fraction_theta_max 0.951
_diffrn_measurement_device_type 'Bruker Duo APEX-II CCD'
_diffrn_measurement_method '\f and \w scans'
_diffrn_radiation_monochromator graphite
_diffrn_radiation_source 'fine-focus sealed tube'
_diffrn_radiation_type CuK\a
_diffrn_radiation_wavelength 1.54178
_diffrn_reflns_av_R_equivalents 0.0314
_diffrn_reflns_av_sigmaI/netI 0.0256
_diffrn_reflns_limit_h_max 8
_diffrn_reflns_limit_h_min -8
_diffrn_reflns_limit_k_max 10
_diffrn_reflns_limit_k_min -10
_diffrn_reflns_limit_l_max 18
_diffrn_reflns_limit_l_min -18
_diffrn_reflns_number 11325
_diffrn_reflns_theta_full 68.24
_diffrn_reflns_theta_max 68.24
_diffrn_reflns_theta_min 2.95
_exptl_absorpt_coefficient_mu 1.993
_exptl_absorpt_correction_T_max 0.8457
_exptl_absorpt_correction_T_min 0.5627
_exptl_absorpt_correction_type numerical
_exptl_absorpt_process_details 'SADABS 2008/1 (Sheldrick, 2008)'
_exptl_crystal_colour Colorless
_exptl_crystal_density_diffrn 1.348
_exptl_crystal_density_method 'not measured'
_exptl_crystal_description Rod
_exptl_crystal_F_000 400
_exptl_crystal_size_max 0.33
_exptl_crystal_size_mid 0.12
_exptl_crystal_size_min 0.09
_refine_diff_density_max 0.342
_refine_diff_density_min -0.235
_refine_diff_density_rms 0.039
_refine_ls_extinction_method none
_refine_ls_goodness_of_fit_ref 1.054
_refine_ls_hydrogen_treatment refall
_refine_ls_matrix_type full
_refine_ls_number_parameters 320
_refine_ls_number_reflns 3285
_refine_ls_number_restraints 0
_refine_ls_restrained_S_all 1.054
_refine_ls_R_factor_all 0.0330
_refine_ls_R_factor_gt 0.0329
_refine_ls_shift/su_max 0.001
_refine_ls_shift/su_mean 0.000
_refine_ls_structure_factor_coef Fsqd
_refine_ls_weighting_details 'calc w=1/[\s^2^(Fo^2^)+(0.0445P)^2^+0.3329P] where P=(Fo^2^+2Fc^2^)/3'
_refine_ls_weighting_scheme calc
_refine_ls_wR_factor_gt 0.0873
_refine_ls_wR_factor_ref 0.0873
_reflns_number_gt 3264
_reflns_number_total 3285
_reflns_threshold_expression >2sigma(I)
_cod_data_source_file ol402554n_si_002.cif
_cod_data_source_block jf2071f
_cod_depositor_comments
;
The following automatic conversions were performed:

'_symmetry_cell_setting' value 'Triclinic' changed to 'triclinic'
according to /home/saulius/struct/CIF-dictionaries/cif_core.dic
dictionary named 'cif_core.dic' version 2.4.2 from
2011-04-26.

'_exptl_absorpt_correction_type' value 'Numerical'
changed to 'numerical' according to
/home/saulius/struct/CIF-dictionaries/cif_core.dic dictionary named
'cif_core.dic' version 2.4.2 from 2011-04-26.

Automatic conversion script
Id: cif_fix_values 1891 2012-01-12 08:04:46Z andrius 
;
_cod_original_cell_volume 943.12(13)
_cod_original_sg_symbol_H-M 'p -1'
_cod_database_code 1512389

loop_
_symmetry_equiv_pos_as_xyz
'x, y, z'
'-x, -y, -z'

loop_
_atom_site_label
_atom_site_type_symbol
_atom_site_fract_x
_atom_site_fract_y
_atom_site_fract_z
_atom_site_U_iso_or_equiv
_atom_site_adp_type
_atom_site_occupancy
_atom_site_symmetry_multiplicity
_atom_site_calc_flag
C1 C 0.24917(18) 0.84761(15) 0.64510(8) 0.0209(3) Uani 1 1 d
C2 C 0.34316(19) 0.74836(15) 0.74183(8) 0.0216(3) Uani 1 1 d
H2 H 0.253(2) 0.7011(18) 0.7764(10) 0.021(4) Uiso 1 1 d
N2 N 0.36108(16) 0.87948(13) 0.77428(7) 0.0239(2) Uani 1 1 d
C3 C 0.35551(18) 1.01700(16) 0.70955(9) 0.0232(3) Uani 1 1 d
O3 O 0.36563(14) 1.14139(11) 0.72180(7) 0.0289(2) Uani 1 1 d
C4 C 0.3330(2) 0.98765(15) 0.61963(9) 0.0227(3) Uani 1 1 d
H4 H 0.461(2) 0.9419(19) 0.6010(10) 0.025(4) Uiso 1 1 d
C5 C 0.29827(19) 0.74069(15) 0.58091(8) 0.0223(3) Uani 1 1 d
O5 O 0.42191(15) 0.73976(12) 0.52939(7) 0.0312(2) Uani 1 1 d
C6 C 0.2378(2) 0.52507(18) 0.54479(11) 0.0317(3) Uani 1 1 d
H6A H 0.238(3) 0.579(2) 0.4812(13) 0.036(4) Uiso 1 1 d
H6B H 0.133(3) 0.478(2) 0.5581(13) 0.045(5) Uiso 1 1 d
H6C H 0.361(3) 0.447(2) 0.5680(12) 0.037(5) Uiso 1 1 d
O6 O 0.18829(13) 0.64736(11) 0.59371(6) 0.0253(2) Uani 1 1 d
C7 C 0.0386(2) 0.91318(15) 0.65220(8) 0.0228(3) Uani 1 1 d
N7 N -0.12385(18) 0.96600(14) 0.66015(8) 0.0303(3) Uani 1 1 d
C8 C 0.53121(19) 0.61212(15) 0.74163(8) 0.0227(3) Uani 1 1 d
C9 C 0.5269(2) 0.45731(16) 0.74545(8) 0.0246(3) Uani 1 1 d
H9 H 0.405(2) 0.437(2) 0.7525(11) 0.028(4) Uiso 1 1 d
C10 C 0.6937(2) 0.33419(16) 0.73662(9) 0.0289(3) Uani 1 1 d
H10 H 0.687(3) 0.233(2) 0.7381(11) 0.034(4) Uiso 1 1 d
C11 C 0.8670(2) 0.36421(18) 0.72564(9) 0.0313(3) Uani 1 1 d
H11 H 0.985(3) 0.282(2) 0.7206(12) 0.035(4) Uiso 1 1 d
C12 C 0.8729(2) 0.51686(18) 0.72377(10) 0.0312(3) Uani 1 1 d
H12 H 0.993(3) 0.539(2) 0.7189(12) 0.035(4) Uiso 1 1 d
C13 C 0.7061(2) 0.64079(17) 0.73143(9) 0.0267(3) Uani 1 1 d
H13 H 0.710(2) 0.741(2) 0.7292(11) 0.033(4) Uiso 1 1 d
C14 C 0.3879(2) 0.85872(18) 0.86940(9) 0.0282(3) Uani 1 1 d
H14A H 0.399(3) 0.960(2) 0.8749(12) 0.036(4) Uiso 1 1 d
H14B H 0.507(3) 0.768(2) 0.8923(12) 0.038(5) Uiso 1 1 d
C15 C 0.2197(2) 0.82565(16) 0.91947(9) 0.0253(3) Uani 1 1 d
C16 C 0.0322(2) 0.93048(17) 0.89329(9) 0.0289(3) Uani 1 1 d
H16 H 0.008(3) 1.024(2) 0.8431(12) 0.034(4) Uiso 1 1 d
C17 C -0.1237(2) 0.90173(19) 0.93819(9) 0.0306(3) Uani 1 1 d
H17 H -0.252(3) 0.975(2) 0.9213(12) 0.036(4) Uiso 1 1 d
C18 C -0.0890(2) 0.76462(18) 1.01045(9) 0.0294(3) Uani 1 1 d
Cl18 Cl -0.28371(6) 0.72768(5) 1.06889(2) 0.03933(13) Uani 1 1 d
C19 C 0.0948(2) 0.65857(18) 1.03804(10) 0.0347(3) Uani 1 1 d
H19 H 0.112(3) 0.567(2) 1.0872(13) 0.041(5) Uiso 1 1 d
C20 C 0.2490(2) 0.69014(18) 0.99228(10) 0.0321(3) Uani 1 1 d
H20 H 0.378(3) 0.618(3) 1.0127(13) 0.049(5) Uiso 1 1 d
C21 C 0.2172(2) 1.13722(16) 0.54765(9) 0.0278(3) Uani 1 1 d
H21A H 0.092(3) 1.187(2) 0.5684(11) 0.032(4) Uiso 1 1 d
H21B H 0.200(3) 1.106(2) 0.4937(12) 0.038(4) Uiso 1 1 d
H21C H 0.283(2) 1.213(2) 0.5341(11) 0.029(4) Uiso 1 1 d

loop_
_atom_site_aniso_label
_atom_site_aniso_U_11
_atom_site_aniso_U_22
_atom_site_aniso_U_33
_atom_site_aniso_U_23
_atom_site_aniso_U_13
_atom_site_aniso_U_12
C1 0.0221(7) 0.0185(6) 0.0251(6) -0.0104(5) 0.0053(5) -0.0076(5)
C2 0.0232(7) 0.0206(6) 0.0242(6) -0.0100(5) 0.0057(5) -0.0090(5)
N2 0.0273(6) 0.0238(5) 0.0251(5) -0.0128(4) 0.0040(4) -0.0100(5)
C3 0.0196(7) 0.0236(6) 0.0309(7) -0.0141(5) 0.0060(5) -0.0079(5)
O3 0.0318(6) 0.0255(5) 0.0376(5) -0.0179(4) 0.0061(4) -0.0131(4)
C4 0.0249(7) 0.0195(6) 0.0284(7) -0.0116(5) 0.0075(5) -0.0101(6)
C5 0.0253(7) 0.0176(6) 0.0248(6) -0.0088(5) 0.0018(5) -0.0061(5)
O5 0.0389(6) 0.0282(5) 0.0337(5) -0.0174(4) 0.0154(4) -0.0147(4)
C6 0.0336(9) 0.0257(7) 0.0429(9) -0.0223(6) 0.0030(7) -0.0089(7)
O6 0.0262(5) 0.0219(4) 0.0340(5) -0.0165(4) 0.0052(4) -0.0093(4)
C7 0.0275(8) 0.0194(6) 0.0259(6) -0.0115(5) 0.0040(5) -0.0095(6)
N7 0.0278(7) 0.0269(6) 0.0407(7) -0.0170(5) 0.0054(5) -0.0091(5)
C8 0.0250(7) 0.0221(6) 0.0213(6) -0.0070(5) 0.0043(5) -0.0078(6)
C9 0.0271(7) 0.0224(6) 0.0235(6) -0.0048(5) 0.0024(5) -0.0088(6)
C10 0.0357(8) 0.0198(6) 0.0278(7) -0.0060(5) 0.0024(6) -0.0053(6)
C11 0.0286(8) 0.0271(7) 0.0294(7) -0.0062(6) 0.0047(6) 0.0001(6)
C12 0.0230(8) 0.0345(8) 0.0330(7) -0.0063(6) 0.0051(6) -0.0086(6)
C13 0.0270(8) 0.0240(7) 0.0298(7) -0.0069(5) 0.0033(5) -0.0103(6)
C14 0.0287(8) 0.0318(7) 0.0266(7) -0.0134(6) -0.0002(6) -0.0090(7)
C15 0.0283(7) 0.0268(7) 0.0231(6) -0.0140(5) 0.0011(5) -0.0064(6)
C16 0.0319(8) 0.0282(7) 0.0239(7) -0.0064(6) -0.0010(5) -0.0071(6)
C17 0.0278(8) 0.0346(7) 0.0279(7) -0.0112(6) -0.0010(6) -0.0061(7)
C18 0.0349(8) 0.0350(7) 0.0240(6) -0.0152(6) 0.0064(6) -0.0139(7)
Cl18 0.0433(2) 0.0517(2) 0.0309(2) -0.01637(16) 0.01241(15) -0.02317(19)
C19 0.0447(10) 0.0277(7) 0.0270(7) -0.0067(6) 0.0046(6) -0.0073(7)
C20 0.0326(9) 0.0276(7) 0.0301(7) -0.0100(6) 0.0009(6) -0.0007(7)
C21 0.0352(8) 0.0209(6) 0.0296(7) -0.0092(5) 0.0059(6) -0.0110(6)

loop_
_atom_type_symbol
_atom_type_description
_atom_type_scat_dispersion_real
_atom_type_scat_dispersion_imag
_atom_type_scat_source
C C 0.0181 0.0091 'International Tables Vol C Tables 4.2.6.8 and 6.1.1.4'
H H 0.0000 0.0000 'International Tables Vol C Tables 4.2.6.8 and 6.1.1.4'
N N 0.0311 0.0180 'International Tables Vol C Tables 4.2.6.8 and 6.1.1.4'
O O 0.0492 0.0322 'International Tables Vol C Tables 4.2.6.8 and 6.1.1.4'
Cl Cl 0.3639 0.7018 'International Tables Vol C Tables 4.2.6.8 and 6.1.1.4'

loop_
_geom_angle_atom_site_label_1
_geom_angle_atom_site_label_2
_geom_angle_atom_site_label_3
_geom_angle
C7 C1 C5 110.90(10)
C7 C1 C4 110.20(10)
C5 C1 C4 112.98(10)
C7 C1 C2 107.55(10)
C5 C1 C2 111.55(10)
C4 C1 C2 103.29(10)
N2 C2 C8 114.97(11)
N2 C2 C1 100.33(9)
C8 C2 C1 112.86(10)
N2 C2 H2 110.5(9)
C8 C2 H2 108.6(9)
C1 C2 H2 109.2(9)
C3 N2 C2 114.95(10)
C3 N2 C14 124.07(11)
C2 N2 C14 120.97(11)
O3 C3 N2 125.82(12)
O3 C3 C4 126.34(12)
N2 C3 C4 107.83(10)
C21 C4 C3 115.02(11)
C21 C4 C1 115.51(11)
C3 C4 C1 102.11(10)
C21 C4 H4 110.2(9)
C3 C4 H4 107.1(9)
C1 C4 H4 106.1(9)
O5 C5 O6 126.01(11)
O5 C5 C1 123.96(11)
O6 C5 C1 110.00(10)
O6 C6 H6A 108.7(10)
O6 C6 H6B 102.7(11)
H6A C6 H6B 112.8(15)
O6 C6 H6C 108.3(11)
H6A C6 H6C 111.9(15)
H6B C6 H6C 112.0(15)
C5 O6 C6 115.29(11)
N7 C7 C1 177.62(13)
C13 C8 C9 119.31(13)
C13 C8 C2 121.40(11)
C9 C8 C2 119.14(12)
C10 C9 C8 120.61(13)
C10 C9 H9 120.1(10)
C8 C9 H9 119.3(10)
C11 C10 C9 119.70(13)
C11 C10 H10 121.0(11)
C9 C10 H10 119.3(11)
C10 C11 C12 119.94(14)
C10 C11 H11 122.0(10)
C12 C11 H11 118.0(10)
C13 C12 C11 120.54(14)
C13 C12 H12 117.9(10)
C11 C12 H12 121.5(10)
C12 C13 C8 119.88(13)
C12 C13 H13 120.4(11)
C8 C13 H13 119.7(11)
N2 C14 C15 111.50(11)
N2 C14 H14A 106.3(10)
C15 C14 H14A 110.3(10)
N2 C14 H14B 108.4(10)
C15 C14 H14B 109.8(10)
H14A C14 H14B 110.5(15)
C20 C15 C16 118.60(14)
C20 C15 C14 120.83(13)
C16 C15 C14 120.57(13)
C17 C16 C15 121.34(13)
C17 C16 H16 118.6(11)
C15 C16 H16 120.1(11)
C16 C17 C18 118.48(14)
C16 C17 H17 121.5(11)
C18 C17 H17 120.0(11)
C19 C18 C17 121.58(14)
C19 C18 Cl18 119.26(12)
C17 C18 Cl18 119.15(12)
C18 C19 C20 118.96(14)
C18 C19 H19 118.7(12)
C20 C19 H19 122.3(12)
C15 C20 C19 121.03(15)
C15 C20 H20 119.7(12)
C19 C20 H20 119.3(12)
C4 C21 H21A 109.9(10)
C4 C21 H21B 109.9(10)
H21A C21 H21B 109.5(14)
C4 C21 H21C 109.6(10)
H21A C21 H21C 108.8(14)
H21B C21 H21C 109.2(14)

loop_
_geom_bond_atom_site_label_1
_geom_bond_atom_site_label_2
_geom_bond_distance
C1 C7 1.4764(19)
C1 C5 1.5305(16)
C1 C4 1.5416(16)
C1 C2 1.5782(18)
C2 N2 1.4566(15)
C2 C8 1.5166(18)
C2 H2 0.977(15)
N2 C3 1.3621(17)
N2 C14 1.4584(17)
C3 O3 1.2186(15)
C3 C4 1.5239(18)
C4 C21 1.5141(19)
C4 H4 0.964(17)
C5 O5 1.1927(17)
C5 O6 1.3282(16)
C6 O6 1.4540(15)
C6 H6A 0.982(19)
C6 H6B 0.99(2)
C6 H6C 0.95(2)
C7 N7 1.1470(18)
C8 C13 1.3928(19)
C8 C9 1.3972(18)
C9 C10 1.388(2)
C9 H9 0.973(17)
C10 C11 1.387(2)
C10 H10 0.923(18)
C11 C12 1.389(2)
C11 H11 0.958(19)
C12 C13 1.387(2)
C12 H12 0.965(19)
C13 H13 0.912(18)
C14 C15 1.512(2)
C14 H14A 0.978(18)
C14 H14B 0.98(2)
C15 C20 1.387(2)
C15 C16 1.389(2)
C16 C17 1.386(2)
C16 H16 0.957(18)
C17 C18 1.387(2)
C17 H17 0.95(2)
C18 C19 1.374(2)
C18 Cl18 1.7498(15)
C19 C20 1.389(2)
C19 H19 0.941(19)
C20 H20 0.96(2)
C21 H21A 0.969(18)
C21 H21B 0.981(19)
C21 H21C 0.942(17)

loop_
_geom_torsion_atom_site_label_1
_geom_torsion_atom_site_label_2
_geom_torsion_atom_site_label_3
_geom_torsion_atom_site_label_4
_geom_torsion
C7 C1 C2 N2 -85.10(11)
C5 C1 C2 N2 153.08(10)
C4 C1 C2 N2 31.44(11)
C7 C1 C2 C8 152.03(10)
C5 C1 C2 C8 30.22(14)
C4 C1 C2 C8 -91.43(11)
C8 C2 N2 C3 101.53(13)
C1 C2 N2 C3 -19.85(14)
C8 C2 N2 C14 -76.95(15)
C1 C2 N2 C14 161.68(11)
C2 N2 C3 O3 179.09(12)
C14 N2 C3 O3 -2.5(2)
C2 N2 C3 C4 -0.50(15)
C14 N2 C3 C4 177.93(12)
O3 C3 C4 C21 -32.46(19)
N2 C3 C4 C21 147.12(12)
O3 C3 C4 C1 -158.34(13)
N2 C3 C4 C1 21.24(13)
C7 C1 C4 C21 -43.07(14)
C5 C1 C4 C21 81.61(14)
C2 C1 C4 C21 -157.72(11)
C7 C1 C4 C3 82.49(12)
C5 C1 C4 C3 -152.83(11)
C2 C1 C4 C3 -32.16(12)
C7 C1 C5 O5 140.50(13)
C4 C1 C5 O5 16.21(19)
C2 C1 C5 O5 -99.64(15)
C7 C1 C5 O6 -41.61(14)
C4 C1 C5 O6 -165.91(10)
C2 C1 C5 O6 78.24(13)
O5 C5 O6 C6 5.4(2)
C1 C5 O6 C6 -172.42(11)
N2 C2 C8 C13 -28.90(17)
C1 C2 C8 C13 85.38(15)
N2 C2 C8 C9 155.66(11)
C1 C2 C8 C9 -90.06(14)
C13 C8 C9 C10 -1.86(19)
C2 C8 C9 C10 173.67(12)
C8 C9 C10 C11 1.3(2)
C9 C10 C11 C12 0.2(2)
C10 C11 C12 C13 -1.0(2)
C11 C12 C13 C8 0.4(2)
C9 C8 C13 C12 1.0(2)
C2 C8 C13 C12 -174.40(12)
C3 N2 C14 C15 120.60(14)
C2 N2 C14 C15 -61.06(16)
N2 C14 C15 C20 126.14(13)
N2 C14 C15 C16 -53.75(17)
C20 C15 C16 C17 -0.1(2)
C14 C15 C16 C17 179.76(12)
C15 C16 C17 C18 -0.2(2)
C16 C17 C18 C19 0.2(2)
C16 C17 C18 Cl18 179.17(10)
C17 C18 C19 C20 0.1(2)
Cl18 C18 C19 C20 -178.90(11)
C16 C15 C20 C19 0.4(2)
C14 C15 C20 C19 -179.49(13)
C18 C19 C20 C15 -0.4(2)
